data_7125845
loop_
_publ_author_name
'Vr\'ana, Jan'
'Samsonov, Maksim A.'
'N\<emec, Vlastimil'
'R\%u\<Zi\<cka, Ale\<s'

_publ_section_title
;
 Access to the most sterically crowded anilines via non-catalysed C-C
 coupling reactions.
;
_journal_issue 16
_journal_name_full 'Chemical communications (Cambridge, England)'
_journal_page_first 2487
_journal_page_last 2490
_journal_paper_doi 10.1039/c9cc09497k
_journal_volume 56
_journal_year 2020
_chemical_formula_moiety 'C68 H83 N'
_chemical_formula_sum 'C68 H83 N'
_chemical_formula_weight 914.35
_space_group_crystal_system monoclinic
_space_group_IT_number 15
_space_group_name_Hall '-C 2yc'
_space_group_name_H-M_alt 'C 1 2/c 1'
_atom_sites_solution_hydrogens mixed
_audit_creation_method SHELXL-2014/7
_audit_update_record
;
2019-09-30 deposited with the CCDC.	2020-01-21 downloaded from the CCDC.
;
_cell_angle_alpha 90
_cell_angle_beta 93.2520(10)
_cell_angle_gamma 90
_cell_formula_units_Z 4
_cell_length_a 19.1224(7)
_cell_length_b 13.9671(5)
_cell_length_c 20.7356(7)
_cell_measurement_reflns_used 65521
_cell_measurement_temperature 150(2)
_cell_measurement_theta_max 27.5
_cell_measurement_theta_min 1
_cell_volume 5529.2(3)
_computing_cell_refinement 'APEX3 v2016.5-0 (Bruker AXS)'
_computing_data_collection 'Bruker Instrument Service vV6.2.3'
_computing_data_reduction 'SAINT V8.37A (Bruker AXS Inc., 2015)'
_computing_molecular_graphics 'Platon (Spek, 2009)'
_computing_publication_material 'Platon (Spek, 2009)'
_computing_structure_refinement 'SHELXL-2014/7 (Sheldrick, 2014)'
_computing_structure_solution 'XT, VERSION 2014/5'
_diffrn_ambient_temperature 150(2)
_diffrn_detector_area_resol_mean 10.4167
_diffrn_measured_fraction_theta_full 0.997
_diffrn_measured_fraction_theta_max 0.997
_diffrn_measurement_device_type 'Bruker D8 - Venture'
_diffrn_measurement_method '\f and \w scans to fill the Ewald sphere'
_diffrn_radiation_type MoK\a
_diffrn_radiation_wavelength 0.71073
_diffrn_reflns_av_R_equivalents 0.0537
_diffrn_reflns_av_unetI/netI 0.0225
_diffrn_reflns_Laue_measured_fraction_full 0.997
_diffrn_reflns_Laue_measured_fraction_max 0.997
_diffrn_reflns_limit_h_max 24
_diffrn_reflns_limit_h_min -24
_diffrn_reflns_limit_k_max 18
_diffrn_reflns_limit_k_min -18
_diffrn_reflns_limit_l_max 26
_diffrn_reflns_limit_l_min -26
_diffrn_reflns_number 65521
_diffrn_reflns_point_group_measured_fraction_full 0.997
_diffrn_reflns_point_group_measured_fraction_max 0.997
_diffrn_reflns_theta_full 25.242
_diffrn_reflns_theta_max 27.500
_diffrn_reflns_theta_min 2.627
_diffrn_source 'sealed X-ray tube'
_exptl_absorpt_coefficient_mu 0.062
_exptl_absorpt_correction_T_max 0.7456
_exptl_absorpt_correction_T_min 0.7137
_exptl_absorpt_correction_type multi-scan
_exptl_absorpt_process_details
;
SADABS-2016/2 - Bruker AXS area detector
scaling and absorption correction
;
_exptl_crystal_colour colourless
_exptl_crystal_density_diffrn 1.098
_exptl_crystal_description plate
_exptl_crystal_F_000 1992
_exptl_crystal_size_max 0.280
_exptl_crystal_size_mid 0.226
_exptl_crystal_size_min 0.100
_refine_diff_density_max 0.302
_refine_diff_density_min -0.222
_refine_diff_density_rms 0.045
_refine_ls_extinction_method none
_refine_ls_goodness_of_fit_ref 1.033
_refine_ls_hydrogen_treatment mixed
_refine_ls_matrix_type full
_refine_ls_number_parameters 326
_refine_ls_number_reflns 6349
_refine_ls_number_restraints 0
_refine_ls_restrained_S_all 1.033
_refine_ls_R_factor_all 0.0613
_refine_ls_R_factor_gt 0.0503
_refine_ls_shift/su_max 0.000
_refine_ls_shift/su_mean 0.000
_refine_ls_structure_factor_coef Fsqd
_refine_ls_weighting_details 'w=1/[\s^2^(Fo^2^)+(0.0596P)^2^+5.9680P] where P=(Fo^2^+2Fc^2^)/3'
_refine_ls_weighting_scheme calc
_refine_ls_wR_factor_gt 0.1233
_refine_ls_wR_factor_ref 0.1300
_reflns_Friedel_coverage 0.000
_reflns_number_gt 5359
_reflns_number_total 6349
_reflns_threshold_expression 'I > 2\s(I)'
_cod_data_source_file c9cc09497k2.cif
_cod_data_source_block jvr190225N3
_cod_depositor_comments
;
The following automatic conversions were performed:

data item '_exptl_absorpt_correction_type' value 'Multi-Scan' was
changed to 'multi-scan' in accordance with the
/home/data/users/saulius/crontab/automatic-downloads/rss-feeds/RSC/lib/dictionaries/cif_core.dic
dictionary named 'cif_core.dic' version 2.4.2 last updated on
2011-04-26.

Automatic conversion script
Id: cif_fix_values 7556 2019-12-06 15:28:31Z antanas 

 Adding full bibliography for 7125838--7125846.cif.
;
_cod_original_sg_symbol_H-M 'C 2/c'
_cod_database_code 7125845
_shelx_shelxl_version_number 2014/7
_shelx_space_group_comment
;
The symmetry employed for this shelxl refinement is uniquely defined
by the following loop, which should always be used as a source of
symmetry information in preference to the above space-group names.
They are only intended as comments.
;
_exptl_absorpt_special_details
;
The ratio of minimum to maximum
apparent transmission was 0.957
;

loop_
_space_group_symop_operation_xyz
'x, y, z'
'-x, y, -z+1/2'
'x+1/2, y+1/2, z'
'-x+1/2, y+1/2, -z+1/2'
'-x, -y, -z'
'x, -y, z-1/2'
'-x+1/2, -y+1/2, -z'
'x+1/2, -y+1/2, z-1/2'

loop_
_atom_site_label
_atom_site_type_symbol
_atom_site_fract_x
_atom_site_fract_y
_atom_site_fract_z
_atom_site_U_iso_or_equiv
_atom_site_adp_type
_atom_site_occupancy
_atom_site_site_symmetry_order
_atom_site_calc_flag
_atom_site_refinement_flags_posn
_atom_site_refinement_flags_adp
_atom_site_refinement_flags_occupancy
N1 N 0.5000 0.46394(11) 0.7500 0.0185(3) Uani 1 2 d S T P
H1 H 0.5024(10) 0.4965(14) 0.7863(9) 0.038(5) Uiso 1 1 d . . .
C1 C 0.5000 0.36488(12) 0.7500 0.0141(3) Uani 1 2 d S T P
C2 C 0.50078(6) 0.31399(9) 0.69054(6) 0.0142(2) Uani 1 1 d . . .
C3 C 0.49963(7) 0.21439(9) 0.69214(6) 0.0193(3) Uani 1 1 d . . .
H3 H 0.4986 0.1798 0.6527 0.023 Uiso 1 1 calc R U .
C5 C 0.50233(6) 0.36937(9) 0.62539(6) 0.0141(2) Uani 1 1 d . . .
C4 C 0.5000 0.16445(13) 0.7500 0.0237(4) Uani 1 2 d S T P
H4 H 0.5000 0.0964 0.7500 0.028 Uiso 1 2 calc R U P
C7 C 0.54553(7) 0.24311(10) 0.54645(6) 0.0200(3) Uani 1 1 d . . .
H7 H 0.5883 0.2409 0.5720 0.024 Uiso 1 1 calc R U .
C6 C 0.49137(7) 0.30231(9) 0.56568(6) 0.0154(2) Uani 1 1 d . . .
C9 C 0.47672(7) 0.18895(9) 0.45094(6) 0.0193(3) Uani 1 1 d . . .
C8 C 0.53812(7) 0.18765(10) 0.49104(6) 0.0216(3) Uani 1 1 d . . .
H8 H 0.5758 0.1476 0.4800 0.026 Uiso 1 1 calc R U .
C10 C 0.42326(7) 0.24690(11) 0.47029(7) 0.0241(3) Uani 1 1 d . . .
H10 H 0.3805 0.2494 0.4446 0.029 Uiso 1 1 calc R U .
C11 C 0.43021(7) 0.30193(10) 0.52652(6) 0.0210(3) Uani 1 1 d . . .
H11 H 0.3919 0.3402 0.5383 0.025 Uiso 1 1 calc R U .
C12 C 0.46972(8) 0.12820(10) 0.38902(6) 0.0246(3) Uani 1 1 d . . .
C13 C 0.47453(9) 0.02198(11) 0.40744(8) 0.0341(4) Uani 1 1 d . . .
H13A H 0.4697 -0.0173 0.3683 0.051 Uiso 1 1 calc R U .
H13B H 0.4369 0.0061 0.4358 0.051 Uiso 1 1 calc R U .
H13C H 0.5200 0.0093 0.4300 0.051 Uiso 1 1 calc R U .
C14 C 0.39977(9) 0.14453(13) 0.35095(8) 0.0392(4) Uani 1 1 d . . .
H14A H 0.3954 0.2122 0.3390 0.059 Uiso 1 1 calc R U .
H14B H 0.3612 0.1266 0.3777 0.059 Uiso 1 1 calc R U .
H14C H 0.3979 0.1052 0.3118 0.059 Uiso 1 1 calc R U .
C15 C 0.52895(10) 0.15282(14) 0.34519(8) 0.0407(4) Uani 1 1 d . . .
H15A H 0.5261 0.1108 0.3073 0.061 Uiso 1 1 calc R U .
H15B H 0.5742 0.1437 0.3690 0.061 Uiso 1 1 calc R U .
H15C H 0.5244 0.2197 0.3312 0.061 Uiso 1 1 calc R U .
C16 C 0.44140(6) 0.44331(9) 0.62400(6) 0.0149(2) Uani 1 1 d . . .
C17 C 0.37586(7) 0.41430(9) 0.64381(6) 0.0180(3) Uani 1 1 d . . .
H17 H 0.3689 0.3491 0.6547 0.022 Uiso 1 1 calc R U .
C18 C 0.32068(7) 0.47838(10) 0.64793(6) 0.0198(3) Uani 1 1 d . . .
H18 H 0.2769 0.4558 0.6612 0.024 Uiso 1 1 calc R U .
C19 C 0.32824(7) 0.57519(9) 0.63302(6) 0.0183(3) Uani 1 1 d . . .
C20 C 0.39297(7) 0.60315(9) 0.61155(6) 0.0195(3) Uani 1 1 d . . .
H20 H 0.3995 0.6681 0.5996 0.023 Uiso 1 1 calc R U .
C21 C 0.44841(7) 0.53936(9) 0.60699(6) 0.0172(3) Uani 1 1 d . . .
H21 H 0.4916 0.5615 0.5921 0.021 Uiso 1 1 calc R U .
C22 C 0.27121(7) 0.65045(10) 0.64349(7) 0.0242(3) Uani 1 1 d . . .
C23 C 0.19987(8) 0.60429(12) 0.65365(9) 0.0341(4) Uani 1 1 d . . .
H23A H 0.1854 0.5657 0.6157 0.051 Uiso 1 1 calc R U .
H23B H 0.1650 0.6545 0.6597 0.051 Uiso 1 1 calc R U .
H23C H 0.2036 0.5632 0.6920 0.051 Uiso 1 1 calc R U .
C24 C 0.26286(9) 0.71802(13) 0.58544(9) 0.0376(4) Uani 1 1 d . . .
H24A H 0.2497 0.6810 0.5465 0.056 Uiso 1 1 calc R U .
H24B H 0.3073 0.7511 0.5797 0.056 Uiso 1 1 calc R U .
H24C H 0.2263 0.7652 0.5929 0.056 Uiso 1 1 calc R U .
C25 C 0.29376(9) 0.70869(13) 0.70432(9) 0.0380(4) Uani 1 1 d . . .
H25A H 0.3380 0.7417 0.6975 0.057 Uiso 1 1 calc R U .
H25B H 0.3001 0.6654 0.7414 0.057 Uiso 1 1 calc R U .
H25C H 0.2575 0.7560 0.7127 0.057 Uiso 1 1 calc R U .
C26 C 0.57477(6) 0.41781(9) 0.61955(6) 0.0156(2) Uani 1 1 d . . .
C27 C 0.59150(7) 0.45828(10) 0.56051(6) 0.0201(3) Uani 1 1 d . . .
H27 H 0.5578 0.4563 0.5250 0.024 Uiso 1 1 calc R U .
C28 C 0.65561(7) 0.50097(10) 0.55247(7) 0.0224(3) Uani 1 1 d . . .
H28 H 0.6651 0.5267 0.5115 0.027 Uiso 1 1 calc R U .
C29 C 0.70688(7) 0.50723(10) 0.60308(7) 0.0204(3) Uani 1 1 d . . .
C30 C 0.69094(7) 0.46533(10) 0.66112(7) 0.0226(3) Uani 1 1 d . . .
H30 H 0.7248 0.4671 0.6965 0.027 Uiso 1 1 calc R U .
C31 C 0.62667(7) 0.42062(10) 0.66922(6) 0.0198(3) Uani 1 1 d . . .
H31 H 0.6183 0.3916 0.7095 0.024 Uiso 1 1 calc R U .
C32 C 0.77633(7) 0.55862(11) 0.59295(7) 0.0264(3) Uani 1 1 d . . .
C33 C 0.76166(10) 0.66521(13) 0.57929(12) 0.0489(5) Uani 1 1 d . . .
H33A H 0.8060 0.6987 0.5738 0.073 Uiso 1 1 calc R U .
H33B H 0.7382 0.6934 0.6156 0.073 Uiso 1 1 calc R U .
H33C H 0.7314 0.6715 0.5397 0.073 Uiso 1 1 calc R U .
C34 C 0.81077(9) 0.51501(15) 0.53479(9) 0.0416(4) Uani 1 1 d . . .
H34A H 0.7796 0.5227 0.4960 0.062 Uiso 1 1 calc R U .
H34B H 0.8195 0.4468 0.5426 0.062 Uiso 1 1 calc R U .
H34C H 0.8552 0.5477 0.5286 0.062 Uiso 1 1 calc R U .
C35 C 0.82758(9) 0.55193(16) 0.65206(9) 0.0454(5) Uani 1 1 d . . .
H35A H 0.8369 0.4845 0.6623 0.068 Uiso 1 1 calc R U .
H35B H 0.8072 0.5831 0.6890 0.068 Uiso 1 1 calc R U .
H35C H 0.8715 0.5839 0.6428 0.068 Uiso 1 1 calc R U .

loop_
_atom_site_aniso_label
_atom_site_aniso_U_11
_atom_site_aniso_U_22
_atom_site_aniso_U_33
_atom_site_aniso_U_23
_atom_site_aniso_U_13
_atom_site_aniso_U_12
N1 0.0308(9) 0.0127(7) 0.0118(7) 0.000 0.0011(6) 0.000
C1 0.0155(8) 0.0124(8) 0.0144(8) 0.000 0.0022(6) 0.000
C2 0.0151(5) 0.0147(6) 0.0131(5) 0.0006(4) 0.0023(4) -0.0001(4)
C3 0.0279(7) 0.0144(6) 0.0159(6) -0.0030(5) 0.0038(5) 0.0001(5)
C5 0.0166(6) 0.0145(6) 0.0112(5) -0.0008(4) 0.0017(4) -0.0007(4)
C4 0.0389(11) 0.0111(8) 0.0213(9) 0.000 0.0042(8) 0.000
C7 0.0186(6) 0.0243(7) 0.0168(6) -0.0025(5) -0.0015(5) 0.0023(5)
C6 0.0196(6) 0.0149(6) 0.0119(5) 0.0000(4) 0.0025(4) -0.0019(5)
C9 0.0256(7) 0.0176(6) 0.0148(6) -0.0027(5) 0.0017(5) -0.0024(5)
C8 0.0234(7) 0.0225(7) 0.0192(6) -0.0038(5) 0.0037(5) 0.0049(5)
C10 0.0220(6) 0.0283(7) 0.0214(7) -0.0064(6) -0.0048(5) 0.0014(5)
C11 0.0189(6) 0.0234(7) 0.0205(6) -0.0057(5) 0.0001(5) 0.0030(5)
C12 0.0316(7) 0.0262(7) 0.0161(6) -0.0070(5) 0.0015(5) -0.0024(6)
C13 0.0441(9) 0.0259(8) 0.0322(8) -0.0105(6) 0.0015(7) -0.0007(7)
C14 0.0447(10) 0.0423(10) 0.0290(8) -0.0145(7) -0.0112(7) 0.0036(8)
C15 0.0500(10) 0.0513(11) 0.0218(7) -0.0107(7) 0.0109(7) -0.0112(8)
C16 0.0185(6) 0.0164(6) 0.0099(5) -0.0008(4) 0.0007(4) 0.0001(5)
C17 0.0213(6) 0.0151(6) 0.0178(6) 0.0008(5) 0.0017(5) -0.0016(5)
C18 0.0176(6) 0.0229(7) 0.0189(6) 0.0006(5) 0.0030(5) -0.0011(5)
C19 0.0204(6) 0.0198(6) 0.0145(6) 0.0000(5) -0.0011(5) 0.0036(5)
C20 0.0248(7) 0.0155(6) 0.0181(6) 0.0032(5) 0.0011(5) 0.0003(5)
C21 0.0192(6) 0.0176(6) 0.0150(6) 0.0011(5) 0.0022(5) -0.0017(5)
C22 0.0230(7) 0.0229(7) 0.0267(7) 0.0012(6) 0.0019(5) 0.0062(5)
C23 0.0209(7) 0.0357(9) 0.0458(9) 0.0029(7) 0.0034(6) 0.0074(6)
C24 0.0366(9) 0.0349(9) 0.0412(9) 0.0141(7) 0.0022(7) 0.0147(7)
C25 0.0355(9) 0.0377(9) 0.0409(9) -0.0138(7) 0.0036(7) 0.0082(7)
C26 0.0162(6) 0.0158(6) 0.0149(6) -0.0015(5) 0.0031(5) 0.0000(5)
C27 0.0199(6) 0.0253(7) 0.0151(6) 0.0017(5) 0.0005(5) -0.0005(5)
C28 0.0225(7) 0.0262(7) 0.0188(6) 0.0046(5) 0.0051(5) -0.0007(5)
C29 0.0171(6) 0.0211(6) 0.0234(6) -0.0014(5) 0.0054(5) 0.0001(5)
C30 0.0187(6) 0.0298(7) 0.0192(6) -0.0013(5) -0.0006(5) -0.0018(5)
C31 0.0206(6) 0.0235(7) 0.0154(6) 0.0015(5) 0.0027(5) -0.0010(5)
C32 0.0171(6) 0.0306(8) 0.0323(8) -0.0009(6) 0.0074(6) -0.0028(6)
C33 0.0308(9) 0.0333(9) 0.0839(15) 0.0069(9) 0.0139(9) -0.0078(7)
C34 0.0238(8) 0.0616(12) 0.0410(9) -0.0076(9) 0.0149(7) -0.0023(8)
C35 0.0230(8) 0.0708(13) 0.0424(10) -0.0012(9) 0.0013(7) -0.0152(8)

loop_
_atom_type_symbol
_atom_type_description
_atom_type_scat_dispersion_real
_atom_type_scat_dispersion_imag
_atom_type_scat_source
C C 0.0033 0.0016 'International Tables Vol C Tables 4.2.6.8 and 6.1.1.4'
H H 0.0000 0.0000 'International Tables Vol C Tables 4.2.6.8 and 6.1.1.4'
N N 0.0061 0.0033 'International Tables Vol C Tables 4.2.6.8 and 6.1.1.4'

loop_
_geom_angle_atom_site_label_1
_geom_angle_atom_site_label_2
_geom_angle_atom_site_label_3
_geom_angle
_geom_angle_site_symmetry_1
_geom_angle_site_symmetry_3
C1 N1 H1 121.2(13) . .
N1 C1 C2 119.95(8) . .
N1 C1 C2 119.95(8) . 2_656
C2 C1 C2 120.11(15) . 2_656
C3 C2 C1 118.51(12) . .
C3 C2 C5 121.19(11) . .
C1 C2 C5 120.29(11) . .
C4 C3 C2 121.59(12) . .
C4 C3 H3 119.2 . .
C2 C3 H3 119.2 . .
C26 C5 C16 112.32(10) . .
C26 C5 C6 106.29(9) . .
C16 C5 C6 108.51(9) . .
C26 C5 C2 110.18(10) . .
C16 C5 C2 107.13(9) . .
C6 C5 C2 112.49(10) . .
C3 C4 C3 119.64(17) . 2_656
C3 C4 H4 120.2 . .
C3 C4 H4 120.2 2_656 .
C8 C7 C6 121.55(12) . .
C8 C7 H7 119.2 . .
C6 C7 H7 119.2 . .
C11 C6 C7 116.37(11) . .
C11 C6 C5 122.65(11) . .
C7 C6 C5 120.86(11) . .
C10 C9 C8 116.41(12) . .
C10 C9 C12 122.33(12) . .
C8 C9 C12 121.26(12) . .
C7 C8 C9 121.87(12) . .
C7 C8 H8 119.1 . .
C9 C8 H8 119.1 . .
C9 C10 C11 121.88(12) . .
C9 C10 H10 119.1 . .
C11 C10 H10 119.1 . .
C6 C11 C10 121.91(12) . .
C6 C11 H11 119.0 . .
C10 C11 H11 119.0 . .
C15 C12 C14 108.33(13) . .
C15 C12 C13 109.22(14) . .
C14 C12 C13 108.11(13) . .
C15 C12 C9 109.84(12) . .
C14 C12 C9 112.35(12) . .
C13 C12 C9 108.94(12) . .
C12 C13 H13A 109.5 . .
C12 C13 H13B 109.5 . .
H13A C13 H13B 109.5 . .
C12 C13 H13C 109.5 . .
H13A C13 H13C 109.5 . .
H13B C13 H13C 109.5 . .
C12 C14 H14A 109.5 . .
C12 C14 H14B 109.5 . .
H14A C14 H14B 109.5 . .
C12 C14 H14C 109.5 . .
H14A C14 H14C 109.5 . .
H14B C14 H14C 109.5 . .
C12 C15 H15A 109.5 . .
C12 C15 H15B 109.5 . .
H15A C15 H15B 109.5 . .
C12 C15 H15C 109.5 . .
H15A C15 H15C 109.5 . .
H15B C15 H15C 109.5 . .
C21 C16 C17 116.91(12) . .
C21 C16 C5 124.07(11) . .
C17 C16 C5 118.95(11) . .
C18 C17 C16 121.79(12) . .
C18 C17 H17 119.1 . .
C16 C17 H17 119.1 . .
C17 C18 C19 121.43(12) . .
C17 C18 H18 119.3 . .
C19 C18 H18 119.3 . .
C20 C19 C18 116.52(12) . .
C20 C19 C22 120.18(12) . .
C18 C19 C22 123.17(12) . .
C21 C20 C19 122.38(12) . .
C21 C20 H20 118.8 . .
C19 C20 H20 118.8 . .
C20 C21 C16 120.91(12) . .
C20 C21 H21 119.5 . .
C16 C21 H21 119.5 . .
C24 C22 C23 108.24(13) . .
C24 C22 C19 110.69(12) . .
C23 C22 C19 112.03(12) . .
C24 C22 C25 109.26(14) . .
C23 C22 C25 108.61(13) . .
C19 C22 C25 107.96(11) . .
C22 C23 H23A 109.5 . .
C22 C23 H23B 109.5 . .
H23A C23 H23B 109.5 . .
C22 C23 H23C 109.5 . .
H23A C23 H23C 109.5 . .
H23B C23 H23C 109.5 . .
C22 C24 H24A 109.5 . .
C22 C24 H24B 109.5 . .
H24A C24 H24B 109.5 . .
C22 C24 H24C 109.5 . .
H24A C24 H24C 109.5 . .
H24B C24 H24C 109.5 . .
C22 C25 H25A 109.5 . .
C22 C25 H25B 109.5 . .
H25A C25 H25B 109.5 . .
C22 C25 H25C 109.5 . .
H25A C25 H25C 109.5 . .
H25B C25 H25C 109.5 . .
C31 C26 C27 116.56(11) . .
C31 C26 C5 123.87(11) . .
C27 C26 C5 119.52(11) . .
C28 C27 C26 121.83(12) . .
C28 C27 H27 119.1 . .
C26 C27 H27 119.1 . .
C27 C28 C29 121.71(12) . .
C27 C28 H28 119.1 . .
C29 C28 H28 119.1 . .
C30 C29 C28 116.46(12) . .
C30 C29 C32 123.39(12) . .
C28 C29 C32 120.14(12) . .
C29 C30 C31 122.05(12) . .
C29 C30 H30 119.0 . .
C31 C30 H30 119.0 . .
C26 C31 C30 121.31(12) . .
C26 C31 H31 119.3 . .
C30 C31 H31 119.3 . .
C35 C32 C34 108.79(13) . .
C35 C32 C29 112.48(13) . .
C34 C32 C29 109.61(13) . .
C35 C32 C33 107.99(15) . .
C34 C32 C33 108.76(15) . .
C29 C32 C33 109.13(12) . .
C32 C33 H33A 109.5 . .
C32 C33 H33B 109.5 . .
H33A C33 H33B 109.5 . .
C32 C33 H33C 109.5 . .
H33A C33 H33C 109.5 . .
H33B C33 H33C 109.5 . .
C32 C34 H34A 109.5 . .
C32 C34 H34B 109.5 . .
H34A C34 H34B 109.5 . .
C32 C34 H34C 109.5 . .
H34A C34 H34C 109.5 . .
H34B C34 H34C 109.5 . .
C32 C35 H35A 109.5 . .
C32 C35 H35B 109.5 . .
H35A C35 H35B 109.5 . .
C32 C35 H35C 109.5 . .
H35A C35 H35C 109.5 . .
H35B C35 H35C 109.5 . .

loop_
_geom_bond_atom_site_label_1
_geom_bond_atom_site_label_2
_geom_bond_distance
_geom_bond_site_symmetry_2
N1 C1 1.384(2) .
N1 H1 0.878(19) .
C1 C2 1.4240(14) .
C1 C2 1.4241(14) 2_656
C2 C3 1.3917(18) .
C2 C5 1.5583(16) .
C3 C4 1.3875(16) .
C3 H3 0.9500 .
C5 C26 1.5525(17) .
C5 C16 1.5560(17) .
C5 C6 1.5572(16) .
C4 C3 1.3875(16) 2_656
C4 H4 0.9500 .
C7 C8 1.3861(18) .
C7 C6 1.4009(18) .
C7 H7 0.9500 .
C6 C11 1.3854(18) .
C9 C10 1.3811(19) .
C9 C8 1.3998(19) .
C9 C12 1.5385(18) .
C8 H8 0.9500 .
C10 C11 1.3965(18) .
C10 H10 0.9500 .
C11 H11 0.9500 .
C12 C15 1.531(2) .
C12 C14 1.531(2) .
C12 C13 1.533(2) .
C13 H13A 0.9800 .
C13 H13B 0.9800 .
C13 H13C 0.9800 .
C14 H14A 0.9800 .
C14 H14B 0.9800 .
C14 H14C 0.9800 .
C15 H15A 0.9800 .
C15 H15B 0.9800 .
C15 H15C 0.9800 .
C16 C21 1.3954(18) .
C16 C17 1.4008(17) .
C17 C18 1.3899(18) .
C17 H17 0.9500 .
C18 C19 1.3965(19) .
C18 H18 0.9500 .
C19 C20 1.3948(18) .
C19 C22 1.5387(18) .
C20 C21 1.3922(18) .
C20 H20 0.9500 .
C21 H21 0.9500 .
C22 C24 1.531(2) .
C22 C23 1.534(2) .
C22 C25 1.542(2) .
C23 H23A 0.9800 .
C23 H23B 0.9800 .
C23 H23C 0.9800 .
C24 H24A 0.9800 .
C24 H24B 0.9800 .
C24 H24C 0.9800 .
C25 H25A 0.9800 .
C25 H25B 0.9800 .
C25 H25C 0.9800 .
C26 C31 1.3897(18) .
C26 C27 1.4017(17) .
C27 C28 1.3820(19) .
C27 H27 0.9500 .
C28 C29 1.3976(19) .
C28 H28 0.9500 .
C29 C30 1.3878(19) .
C29 C32 1.5344(18) .
C30 C31 1.3970(18) .
C30 H30 0.9500 .
C31 H31 0.9500 .
C32 C35 1.528(2) .
C32 C34 1.533(2) .
C32 C33 1.538(2) .
C33 H33A 0.9800 .
C33 H33B 0.9800 .
C33 H33C 0.9800 .
C34 H34A 0.9800 .
C34 H34B 0.9800 .
C34 H34C 0.9800 .
C35 H35A 0.9800 .
C35 H35B 0.9800 .
C35 H35C 0.9800 .
